data_7102555
loop_
_publ_author_name
'Govindaraju, T'
'Kumar, Vaijayanti A'
'Ganesh, Krishna N'

_publ_section_title
;
 cis-Cyclopentyl PNA (cpPNA) as constrained chiral PNA analogues:
 stereochemical dependence of DNA/RNA hybridization.
;
_journal_issue 7
_journal_name_full 'Chemical communications (Cambridge, England)'
_journal_page_first 860
_journal_page_last 861
_journal_paper_doi 10.1039/b317000d
_journal_year 2004
_chemical_formula_sum 'C21 H32 N4 O7'
_chemical_formula_weight 452.51
_chemical_name_systematic
;
N-[(2S)-t-Boc-Aminocyclopent-(1R)-yl]-N-(thymin-1-acetyl)-glycine ethyl ester
;
_space_group_IT_number 92
_symmetry_cell_setting tetragonal
_symmetry_space_group_name_Hall 'P 4abw 2nw'
_symmetry_space_group_name_H-M 'P 41 21 2'
_atom_sites_solution_hydrogens geom
_atom_sites_solution_primary direct
_atom_sites_solution_secondary difmap
_audit_creation_method SHELXL-97
_cell_angle_alpha 90.00
_cell_angle_beta 90.00
_cell_angle_gamma 90.00
_cell_formula_units_Z 8
_cell_length_a 10.6483(4)
_cell_length_b 10.6483(4)
_cell_length_c 43.318(3)
_cell_measurement_reflns_used 6136
_cell_measurement_temperature 293(2)
_cell_measurement_theta_max 20.513
_cell_measurement_theta_min 2.376
_cell_volume 4911.7(4)
_computing_cell_refinement 'BRUKER SMART'
_computing_data_collection 'BRUKER SMART'
_computing_data_reduction 'BRUKER SAINT'
_computing_molecular_graphics SHELXTL
_computing_publication_material SHELXTL
_computing_structure_refinement 'SHELXL-97 (Sheldrick, 1997)'
_computing_structure_solution 'SHELXS-97 (Sheldrick, 1990)'
_diffrn_ambient_temperature 293(2)
_diffrn_measured_fraction_theta_full 1.000
_diffrn_measured_fraction_theta_max 1.000
_diffrn_measurement_device 'Bruker Smart APEX'
_diffrn_measurement_device_type 'CCD Area Detector'
_diffrn_measurement_method 'phi and Omega Scan'
_diffrn_radiation_monochromator graphite
_diffrn_radiation_source 'fine-focus sealed tube'
_diffrn_radiation_type MoK\a
_diffrn_radiation_wavelength 0.71073
_diffrn_reflns_av_R_equivalents 0.0425
_diffrn_reflns_av_sigmaI/netI 0.0347
_diffrn_reflns_limit_h_max 12
_diffrn_reflns_limit_h_min -12
_diffrn_reflns_limit_k_max 8
_diffrn_reflns_limit_k_min -12
_diffrn_reflns_limit_l_max 51
_diffrn_reflns_limit_l_min -44
_diffrn_reflns_number 24660
_diffrn_reflns_theta_full 25.00
_diffrn_reflns_theta_max 25.00
_diffrn_reflns_theta_min 1.88
_exptl_absorpt_coefficient_mu 0.092
_exptl_absorpt_correction_T_max 0.9903
_exptl_absorpt_correction_T_min 0.9416
_exptl_absorpt_correction_type multi-scan
_exptl_absorpt_process_details 'Bruker SADABS'
_exptl_crystal_colour colourless
_exptl_crystal_density_diffrn 1.224
_exptl_crystal_density_method 'not measured'
_exptl_crystal_description plate
_exptl_crystal_F_000 1936
_exptl_crystal_size_max 0.66
_exptl_crystal_size_mid 0.33
_exptl_crystal_size_min 0.11
_refine_diff_density_max 0.236
_refine_diff_density_min -0.119
_refine_diff_density_rms 0.038
_refine_ls_abs_structure_details 'Flack H D (1983), Acta Cryst. A39, 876-881'
_refine_ls_abs_structure_Flack -0.1(16)
_refine_ls_extinction_method none
_refine_ls_goodness_of_fit_ref 1.127
_refine_ls_hydrogen_treatment mixed
_refine_ls_matrix_type full
_refine_ls_number_parameters 326
_refine_ls_number_reflns 4336
_refine_ls_number_restraints 0
_refine_ls_restrained_S_all 1.127
_refine_ls_R_factor_all 0.0697
_refine_ls_R_factor_gt 0.0540
_refine_ls_shift/su_max 0.001
_refine_ls_shift/su_mean 0.000
_refine_ls_structure_factor_coef Fsqd
_refine_ls_weighting_details 'calc w=1/[\s^2^(Fo^2^)+(0.0582P)^2^+0.4122P] where P=(Fo^2^+2Fc^2^)/3'
_refine_ls_weighting_scheme calc
_refine_ls_wR_factor_gt 0.1188
_refine_ls_wR_factor_ref 0.1249
_reflns_number_gt 3499
_reflns_number_total 4336
_reflns_threshold_expression >2sigma(I)
_cod_data_source_file b317000d.txt
_cod_data_source_block (1R2S)9
_cod_depositor_comments
;
The following automatic conversions were performed:
'_symmetry_cell_setting' value 'Tetragonal' changed to 'tetragonal'
according to '/home/saulius/struct/CIF-dictionaries/cif_core.dic'
dictionary named 'cif_core.dic' version 2.4.1 from
2010-06-29.

'_exptl_absorpt_correction_type' value 'multiscan' changed to
'multi-scan' according to
'/home/saulius/struct/CIF-dictionaries/cif_core.dic' dictionary named
'cif_core.dic' version 2.4.1 from 2010-06-29.

Automatic conversion script
Id: cif_fix_enum 1527 2010-12-29 10:47:43Z saulius 
;
_cod_original_sg_symbol_H-M P4(1)2(1)2
_cod_database_code 7102555

loop_
_symmetry_equiv_pos_as_xyz
'x, y, z'
'-x, -y, z+1/2'
'-y+1/2, x+1/2, z+1/4'
'y+1/2, -x+1/2, z+3/4'
'-x+1/2, y+1/2, -z+1/4'
'x+1/2, -y+1/2, -z+3/4'
'y, x, -z'
'-y, -x, -z+1/2'

loop_
_atom_site_label
_atom_site_type_symbol
_atom_site_fract_x
_atom_site_fract_y
_atom_site_fract_z
_atom_site_U_iso_or_equiv
_atom_site_adp_type
_atom_site_occupancy
_atom_site_symmetry_multiplicity
_atom_site_calc_flag
_atom_site_refinement_flags
O1 O 0.5755(2) 0.5438(2) 0.86972(4) 0.0702(6) Uani 1 1 d .
O2 O 0.5823(2) 0.3648(2) 0.78703(4) 0.0676(6) Uani 1 1 d .
O3 O 0.8208(2) 0.6864(2) 0.75164(5) 0.0805(7) Uani 1 1 d .
O4 O 0.3490(2) 0.3751(2) 0.90646(5) 0.0800(7) Uani 1 1 d .
O5 O 0.36963(18) 0.4429(2) 0.95473(4) 0.0618(5) Uani 1 1 d .
O6 O 0.8998(2) 0.4565(2) 0.89158(5) 0.0779(7) Uani 1 1 d .
O7 O 0.9117(2) 0.5349(2) 0.94032(5) 0.0865(7) Uani 1 1 d .
N1 N 0.6109(2) 0.37253(19) 0.89905(4) 0.0471(5) Uani 1 1 d .
N2 N 0.7145(2) 0.4604(2) 0.82082(4) 0.0521(6) Uani 1 1 d .
N3 N 0.7046(2) 0.5259(2) 0.77029(5) 0.0563(6) Uani 1 1 d .
H3 H 0.6735 0.5166 0.7521 0.071(9) Uiso 1 1 calc R
N4 N 0.8375(2) 0.3443(2) 0.93308(5) 0.0553(6) Uani 1 1 d .
H4 H 0.8316 0.3424 0.9529 0.064(9) Uiso 1 1 calc R
C1 C 0.6598(3) 0.2460(2) 0.90290(5) 0.0472(6) Uani 1 1 d .
H1 H 0.6599 0.2076 0.8823 0.034(6) Uiso 1 1 calc R
C2 C 0.7973(3) 0.2363(2) 0.91522(6) 0.0543(7) Uani 1 1 d .
H2 H 0.8544 0.2253 0.8977 0.053(7) Uiso 1 1 calc R
C3 C 0.7963(4) 0.1158(3) 0.93435(10) 0.0902(12) Uani 1 1 d .
H3A H 0.8642 0.0610 0.9279 0.119(15) Uiso 1 1 calc R
H3B H 0.8073 0.1354 0.9561 0.112(14) Uiso 1 1 calc R
C4 C 0.6726(4) 0.0527(3) 0.92928(8) 0.0789(10) Uani 1 1 d .
H4A H 0.6477 0.0050 0.9474 0.092(11) Uiso 1 1 calc R
H4B H 0.6761 -0.0032 0.9116 0.127(16) Uiso 1 1 calc R
C5 C 0.5825(3) 0.1601(3) 0.92346(8) 0.0720(9) Uani 1 1 d .
H5A H 0.5592 0.2017 0.9425 0.098(12) Uiso 1 1 calc R
H5B H 0.5072 0.1315 0.9130 0.108(14) Uiso 1 1 calc R
C6 C 0.6171(3) 0.4384(3) 0.87243(6) 0.0506(7) Uani 1 1 d .
C7 C 0.6824(3) 0.3729(3) 0.84571(5) 0.0521(7) Uani 1 1 d .
H7A H 0.7585 0.3330 0.8532 0.048(7) Uiso 1 1 calc R
H7B H 0.6279 0.3078 0.8376 0.051(7) Uiso 1 1 calc R
C8 C 0.6615(3) 0.4449(3) 0.79248(6) 0.0522(7) Uani 1 1 d .
C9 C 0.7917(3) 0.6205(3) 0.77369(6) 0.0567(7) Uani 1 1 d .
C10 C 0.8414(3) 0.6328(3) 0.80447(6) 0.0575(7) Uani 1 1 d .
C11 C 0.8024(3) 0.5524(3) 0.82591(6) 0.0578(8) Uani 1 1 d .
H11 H 0.8368 0.5590 0.8456 0.044(6) Uiso 1 1 calc R
C12 C 0.9374(4) 0.7334(4) 0.81053(9) 0.0872(11) Uani 1 1 d .
H12A H 0.9678 0.7259 0.8313 0.119(14) Uiso 1 1 calc R
H12B H 0.8996 0.8145 0.8078 0.154(19) Uiso 1 1 calc R
H12C H 1.0062 0.7241 0.7964 0.131(18) Uiso 1 1 calc R
C13 C 0.5525(3) 0.4357(3) 0.92525(6) 0.0545(7) Uani 1 1 d .
H13A H 0.5676 0.5253 0.9236 0.058(8) Uiso 1 1 calc R
H13B H 0.5914 0.4063 0.9442 0.061(8) Uiso 1 1 calc R
C14 C 0.4121(3) 0.4126(3) 0.92698(6) 0.0535(7) Uani 1 1 d .
C15 C 0.2357(3) 0.4257(4) 0.95988(8) 0.0792(10) Uani 1 1 d .
H15A H 0.2144 0.3373 0.9586 0.094(12) Uiso 1 1 calc R
H15B H 0.1882 0.4704 0.9442 0.094(12) Uiso 1 1 calc R
C16 C 0.2041(4) 0.4749(5) 0.99094(8) 0.0956(12) Uani 1 1 d .
H16A H 0.2404 0.4215 1.0064 0.16(2) Uiso 1 1 calc R
H16B H 0.1145 0.4767 0.9934 0.105(13) Uiso 1 1 calc R
H16C H 0.2370 0.5584 0.9931 0.109(15) Uiso 1 1 calc R
C17 C 0.8835(3) 0.4465(3) 0.91935(7) 0.0594(8) Uani 1 1 d .
C18 C 0.9360(5) 0.6645(3) 0.93066(12) 0.1165(17) Uani 1 1 d .
C19 C 1.0535(5) 0.6752(6) 0.9129(2) 0.186(4) Uani 1 1 d .
H19A H 1.1239 0.6625 0.9264 0.32(5) Uiso 1 1 calc R
H19B H 1.0587 0.7574 0.9038 0.22(3) Uiso 1 1 calc R
H19C H 1.0545 0.6129 0.8969 0.065(10) Uiso 1 1 calc R
C20 C 0.9526(11) 0.7313(6) 0.9617(2) 0.210(4) Uani 1 1 d .
H20A H 0.8758 0.7264 0.9732 0.30(6) Uiso 1 1 calc R
H20B H 0.9737 0.8178 0.9582 0.16(2) Uiso 1 1 calc R
H20C H 1.0188 0.6915 0.9731 0.31(5) Uiso 1 1 calc R
C21 C 0.8256(6) 0.7168(4) 0.91329(16) 0.133(2) Uani 1 1 d .
H21A H 0.8103 0.6666 0.8953 0.118(16) Uiso 1 1 calc R
H21B H 0.8433 0.8017 0.9072 0.130(15) Uiso 1 1 calc R
H21C H 0.7527 0.7157 0.9263 0.24(4) Uiso 1 1 calc R

loop_
_atom_site_aniso_label
_atom_site_aniso_U_11
_atom_site_aniso_U_22
_atom_site_aniso_U_33
_atom_site_aniso_U_23
_atom_site_aniso_U_13
_atom_site_aniso_U_12
O1 0.0839(16) 0.0549(13) 0.0718(12) 0.0112(10) 0.0033(11) 0.0254(12)
O2 0.0793(15) 0.0783(15) 0.0452(10) 0.0054(10) -0.0063(10) -0.0234(13)
O3 0.1066(18) 0.0797(15) 0.0553(11) 0.0148(11) 0.0107(12) -0.0208(14)
O4 0.0719(15) 0.1004(18) 0.0677(12) -0.0262(12) -0.0029(12) -0.0148(13)
O5 0.0598(12) 0.0731(13) 0.0525(10) -0.0099(10) 0.0086(9) -0.0006(11)
O6 0.0886(17) 0.0828(16) 0.0623(12) 0.0210(11) -0.0054(11) -0.0224(14)
O7 0.1084(19) 0.0579(14) 0.0933(15) -0.0005(12) -0.0299(14) -0.0266(14)
N1 0.0560(14) 0.0423(12) 0.0428(11) -0.0011(9) 0.0021(10) 0.0025(11)
N2 0.0631(15) 0.0525(13) 0.0406(11) 0.0049(10) -0.0043(10) 0.0007(12)
N3 0.0716(16) 0.0635(15) 0.0338(11) 0.0032(10) 0.0011(11) -0.0050(14)
N4 0.0715(16) 0.0500(14) 0.0443(12) 0.0049(10) -0.0102(11) -0.0097(12)
C1 0.0627(18) 0.0424(15) 0.0366(13) -0.0022(11) -0.0011(12) -0.0006(13)
C2 0.0638(18) 0.0468(16) 0.0521(15) -0.0014(12) -0.0071(14) -0.0003(14)
C3 0.100(3) 0.0489(19) 0.122(3) 0.018(2) -0.048(2) -0.001(2)
C4 0.096(3) 0.057(2) 0.083(2) 0.0226(19) -0.006(2) -0.007(2)
C5 0.076(2) 0.063(2) 0.077(2) 0.0185(17) 0.0062(18) -0.0038(18)
C6 0.0528(16) 0.0486(16) 0.0502(14) 0.0030(13) -0.0074(12) 0.0072(14)
C7 0.0657(18) 0.0491(16) 0.0416(13) 0.0058(12) -0.0049(13) 0.0016(15)
C8 0.0587(18) 0.0551(17) 0.0428(14) -0.0007(13) 0.0026(13) 0.0065(16)
C9 0.0652(19) 0.0562(18) 0.0487(15) 0.0031(14) 0.0057(14) 0.0025(16)
C10 0.0641(19) 0.0544(18) 0.0541(15) 0.0069(14) -0.0001(14) 0.0031(16)
C11 0.0660(19) 0.0591(18) 0.0482(15) 0.0022(14) -0.0125(14) 0.0054(16)
C12 0.103(3) 0.075(3) 0.084(2) 0.0087(19) -0.017(2) -0.023(2)
C13 0.0609(18) 0.0501(17) 0.0525(16) -0.0078(13) 0.0047(13) -0.0085(14)
C14 0.0625(19) 0.0431(15) 0.0551(16) -0.0066(13) 0.0008(14) -0.0023(14)
C15 0.065(2) 0.095(3) 0.078(2) -0.005(2) 0.0126(18) 0.001(2)
C16 0.084(3) 0.122(4) 0.081(2) -0.008(2) 0.024(2) 0.008(3)
C17 0.0573(18) 0.0545(18) 0.0663(18) 0.0078(16) -0.0188(15) -0.0100(15)
C18 0.118(4) 0.047(2) 0.185(4) 0.012(3) -0.078(3) -0.026(2)
C19 0.119(5) 0.090(4) 0.350(10) 0.097(6) -0.084(6) -0.062(3)
C20 0.297(11) 0.080(4) 0.252(8) -0.039(4) -0.153(9) -0.031(5)
C21 0.127(5) 0.064(3) 0.209(5) -0.007(3) -0.077(5) 0.005(3)

loop_
_atom_type_symbol
_atom_type_description
_atom_type_scat_dispersion_real
_atom_type_scat_dispersion_imag
_atom_type_scat_source
C C 0.0033 0.0016 'International Tables Vol C Tables 4.2.6.8 and 6.1.1.4'
H H 0.0000 0.0000 'International Tables Vol C Tables 4.2.6.8 and 6.1.1.4'
N N 0.0061 0.0033 'International Tables Vol C Tables 4.2.6.8 and 6.1.1.4'
O O 0.0106 0.0060 'International Tables Vol C Tables 4.2.6.8 and 6.1.1.4'

loop_
_geom_angle_atom_site_label_1
_geom_angle_atom_site_label_2
_geom_angle_atom_site_label_3
_geom_angle
C14 O5 C15 116.3(2)
C17 O7 C18 120.5(3)
C6 N1 C1 124.1(2)
C6 N1 C13 116.5(2)
C1 N1 C13 119.40(19)
C8 N2 C11 120.9(2)
C8 N2 C7 119.3(2)
C11 N2 C7 119.7(2)
C8 N3 C9 127.6(2)
C17 N4 C2 121.1(2)
N1 C1 C5 115.5(2)
N1 C1 C2 115.9(2)
C5 C1 C2 105.5(2)
N4 C2 C3 112.2(2)
N4 C2 C1 114.0(2)
C3 C2 C1 103.6(3)
C4 C3 C2 107.7(3)
C3 C4 C5 104.1(3)
C4 C5 C1 102.1(3)
O1 C6 N1 123.0(2)
O1 C6 C7 121.2(2)
N1 C6 C7 115.7(2)
N2 C7 C6 112.1(2)
O2 C8 N2 123.0(3)
O2 C8 N3 122.3(2)
N2 C8 N3 114.7(3)
O3 C9 N3 120.4(3)
O3 C9 C10 125.2(3)
N3 C9 C10 114.4(2)
C11 C10 C9 118.2(3)
C11 C10 C12 123.3(3)
C9 C10 C12 118.4(3)
C10 C11 N2 124.1(2)
N1 C13 C14 112.6(2)
O4 C14 O5 124.7(3)
O4 C14 C13 125.3(2)
O5 C14 C13 110.0(2)
O5 C15 C16 108.5(3)
O6 C17 N4 124.3(3)
O6 C17 O7 125.0(3)
N4 C17 O7 110.6(3)
O7 C18 C19 111.9(4)
O7 C18 C21 110.7(4)
C19 C18 C21 112.0(5)
O7 C18 C20 101.9(4)
C19 C18 C20 108.9(6)
C21 C18 C20 111.0(6)

loop_
_geom_bond_atom_site_label_1
_geom_bond_atom_site_label_2
_geom_bond_distance
O1 C6 1.212(3)
O2 C8 1.223(3)
O3 C9 1.225(3)
O4 C14 1.184(3)
O5 C14 1.324(3)
O5 C15 1.455(4)
O6 C17 1.220(3)
O7 C17 1.343(4)
O7 C18 1.465(4)
N1 C6 1.351(3)
N1 C1 1.454(3)
N1 C13 1.458(3)
N2 C8 1.361(3)
N2 C11 1.373(4)
N2 C7 1.465(3)
N3 C8 1.371(3)
N3 C9 1.377(4)
N4 C17 1.333(4)
N4 C2 1.451(3)
C1 C5 1.519(4)
C1 C2 1.562(4)
C2 C3 1.527(4)
C3 C4 1.495(5)
C4 C5 1.514(5)
C6 C7 1.520(4)
C9 C10 1.441(4)
C10 C11 1.330(4)
C10 C12 1.504(4)
C13 C14 1.516(4)
C15 C16 1.483(4)
C18 C19 1.473(8)
C18 C21 1.503(6)
C18 C20 1.531(8)

loop_
_geom_torsion_atom_site_label_1
_geom_torsion_atom_site_label_2
_geom_torsion_atom_site_label_3
_geom_torsion_atom_site_label_4
_geom_torsion
C6 N1 C1 C5 -143.1(3)
C13 N1 C1 C5 37.8(3)
C6 N1 C1 C2 92.7(3)
C13 N1 C1 C2 -86.4(3)
C17 N4 C2 C3 158.0(3)
C17 N4 C2 C1 -84.7(3)
N1 C1 C2 N4 25.0(3)
C5 C1 C2 N4 -104.2(3)
N1 C1 C2 C3 147.2(3)
C5 C1 C2 C3 18.1(3)
N4 C2 C3 C4 131.1(3)
C1 C2 C3 C4 7.7(4)
C2 C3 C4 C5 -30.7(4)
C3 C4 C5 C1 41.3(4)
N1 C1 C5 C4 -165.9(2)
C2 C1 C5 C4 -36.5(3)
C1 N1 C6 O1 179.9(3)
C13 N1 C6 O1 -1.0(4)
C1 N1 C6 C7 -1.2(4)
C13 N1 C6 C7 177.9(2)
C8 N2 C7 C6 -117.1(3)
C11 N2 C7 C6 66.3(3)
O1 C6 C7 N2 14.0(4)
N1 C6 C7 N2 -164.9(2)
C11 N2 C8 O2 -179.4(3)
C7 N2 C8 O2 4.1(4)
C11 N2 C8 N3 1.0(4)
C7 N2 C8 N3 -175.5(2)
C9 N3 C8 O2 179.0(3)
C9 N3 C8 N2 -1.4(4)
C8 N3 C9 O3 -179.6(3)
C8 N3 C9 C10 0.1(4)
O3 C9 C10 C11 -178.7(3)
N3 C9 C10 C11 1.6(4)
O3 C9 C10 C12 -0.4(5)
N3 C9 C10 C12 179.9(3)
C9 C10 C11 N2 -2.0(4)
C12 C10 C11 N2 179.7(3)
C8 N2 C11 C10 0.7(4)
C7 N2 C11 C10 177.2(3)
C6 N1 C13 C14 90.2(3)
C1 N1 C13 C14 -90.6(3)
C15 O5 C14 O4 1.2(5)
C15 O5 C14 C13 180.0(3)
N1 C13 C14 O4 -17.5(4)
N1 C13 C14 O5 163.7(2)
C14 O5 C15 C16 -175.0(3)
C2 N4 C17 O6 -2.8(5)
C2 N4 C17 O7 178.6(2)
C18 O7 C17 O6 15.5(5)
C18 O7 C17 N4 -165.9(3)
C17 O7 C18 C19 -68.2(5)
C17 O7 C18 C21 57.5(6)
C17 O7 C18 C20 175.6(5)

loop_
_cod_related_entry_id
_cod_related_entry_database
_cod_related_entry_code
1 ChemSpider 30653020
